data_7229945
loop_
_publ_author_name
'Nisar, Madiha'
'Sung, Herman H.-Y.'
'Puschmann, Horst'
'Lakerveld, Richard'
'Haynes, Richard K.'
'Williams, Ian D.'

_publ_section_title
;
 11-Azaartemisinin cocrystals with preserved lactam&#x2009;:&#x2009;acid
 heterosynthons
;
_journal_issue 9
_journal_name_full CrystEngComm
_journal_page_first 1205
_journal_paper_doi 10.1039/C7CE01875D
_journal_volume 20
_journal_year 2018
_chemical_absolute_configuration ad
_chemical_formula_moiety '2(C15 H23 N O4), C7 H12 O4'
_chemical_formula_sum 'C37 H58 N2 O12'
_chemical_formula_weight 722.85
_chemical_name_common 11-Aza:Pim
_space_group_crystal_system orthorhombic
_space_group_IT_number 18
_space_group_name_Hall 'P 2 2ab'
_space_group_name_H-M_alt 'P 21 21 2'
_symmetry_space_group_name_Hall 'P 2 2ab'
_symmetry_space_group_name_H-M 'P 21 21 2'
_atom_sites_solution_hydrogens mixed
_atom_sites_solution_primary direct
_audit_creation_date 2017-07-17
_audit_creation_method
;
Olex2 1.2
(compiled 2017.03.28 svn.r3405 for OlexSys, GUI svn.r5337)
;
_audit_update_record
;
2017-08-15 deposited with the CCDC.
2018-01-10 downloaded from the CCDC.
;
_cell_angle_alpha 90
_cell_angle_beta 90
_cell_angle_gamma 90
_cell_formula_units_Z 2
_cell_length_a 17.5836(7)
_cell_length_b 10.3594(4)
_cell_length_c 9.9524(3)
_cell_measurement_reflns_used 5938
_cell_measurement_temperature 99.99(10)
_cell_measurement_theta_max 75.1850
_cell_measurement_theta_min 4.4360
_cell_volume 1812.88(11)
_computing_cell_refinement 'CrysAlisPro 1.171.38.46 (Rigaku OD, 2015)'
_computing_data_collection 'CrysAlisPro 1.171.38.46 (Rigaku OD, 2015)'
_computing_data_reduction 'CrysAlisPro 1.171.38.46 (Rigaku OD, 2015)'
_computing_molecular_graphics 'Olex2 (Dolomanov et al., 2009)'
_computing_publication_material 'Olex2 (Dolomanov et al., 2009)'
_computing_structure_refinement 'ShelXL (Sheldrick, 2015)'
_computing_structure_solution 'ShelXS (Sheldrick, 2008)'
_diffrn_ambient_environment N~2~
_diffrn_ambient_temperature 99.99(10)
_diffrn_detector 'CCD plate'
_diffrn_detector_area_resol_mean 10.3577
_diffrn_detector_type Atlas
_diffrn_measured_fraction_theta_full 0.996
_diffrn_measured_fraction_theta_max 0.996
_diffrn_measurement_details
;
List of Runs (angles in degrees, time in seconds):

  # Type    Start    End  Width  t~exp~   \w     \q     \k     \f   Frames
#--------------------------------------------------------------------------
  1  \w     78.00 112.00   1.00    8.00    --  110.57  77.00 -90.00   34
  2  \w     12.00 113.00   1.00    3.00    --   40.45  57.00  30.00  101
  3  \w    121.00 178.00   1.00    8.00    --  110.57  77.00 -90.00   57
  4  \w    152.00 177.00   1.00    8.00    --  110.57  37.00 -66.21   25
  5  \w    142.00 169.00   1.00    8.00    --  110.57  61.00 -60.00   27
  6  \w    121.00 177.00   1.00    8.00    --  110.57  77.00 -30.00   56
  7  \w     85.00 112.00   1.00    8.00    --  110.57  45.00 -30.00   27
  8  \w     84.00 109.00   1.00    8.00    --  110.57  45.00   0.00   25
  9  \w     81.00 106.00   1.00    8.00    --  110.57  61.00 -30.00   25
 10  \w     85.00 111.00   1.00    8.00    --  110.57  30.00 -30.00   26
 11  \w     85.00 124.00   1.00    8.00    --  110.57  30.00   0.00   39
 12  \w     84.00 145.00   1.00    8.00    --  110.57  45.00  30.00   61
 13  \w     78.00 103.00   1.00    8.00    --  110.57  77.00   0.00   25
 14  \w     80.00 106.00   1.00    8.00    --  110.57  61.00   0.00   26
 15  \w     80.00 105.00   1.00    8.00    --  110.57  68.00  17.69   25
 16  \w     77.00 104.00   1.00    8.00    --  110.57  77.00 -30.00   27
 17  \w     78.00 103.00   1.00    8.00    --  110.57  77.00 -60.00   25
 18  \w     81.00 106.00   1.00    8.00    --  110.57  61.00 -90.00   25
 19  \w     84.00 121.00   1.00    8.00    --  110.57  37.00 -66.21   37
 20  \w     80.00 106.00   1.00    8.00    --  110.57  61.00-120.00   26
 21  \w     83.00 109.00   1.00    8.00    --  110.57  45.00 -90.00   26
 22  \w     83.00 110.00   1.00    8.00    --  110.57  45.00 -60.00   27
 23  \w     80.00 106.00   1.00    8.00    --  110.57  61.00 -60.00   26
 24  \w     77.00 103.00   1.00    8.00    --  110.57  77.00-120.00   26
 25  \w     78.00 173.00   1.00    8.00    --  110.57  77.00-150.00   95
 26  \w     81.00 106.00   1.00    8.00    --  110.57  30.00  30.00   25
 27  \w     80.00 107.00   1.00    8.00    --  110.57  61.00  30.00   27
 28  \w     78.00 105.00   1.00    8.00    --  110.57  77.00  30.00   27
 29  \w     77.00 177.00   1.00    8.00    --  110.57  77.00  60.00  100
 30  \w     48.00 106.00   1.00    8.00    --  110.57 -94.00  90.00   58
 31  \w     26.00 104.00   1.00    8.00    --  110.57 -94.00   0.00   78
 32  \w     97.00 122.00   1.00    8.00    --  110.57-125.00 -90.00   25
 33  \w     56.00  98.00   1.00    3.00    --   40.45-125.00-180.00   42
 34  \w     36.00  80.00   1.00    8.00    --  110.57-125.00 -90.00   44
 35  \w     15.00 100.00   1.00    3.00    --   40.45  37.00 -30.00   85
 36  \w     27.00  54.00   1.00    3.00    --   40.45  57.00-150.00   27
 37  \w      8.00  36.00   1.00    3.00    --   40.45  77.00 -60.00   28
 38  \w      9.00  34.00   1.00    3.00    --   40.45  77.00 -30.00   25
 39  \w    -45.00 -20.00   1.00    3.00    --  -40.45 -57.00  60.00   25
 40  \w   -100.00 -62.00   1.00    3.00    --  -40.45 -57.00  60.00   38
 41  \w    -66.00  32.00   1.00    3.00    --  -40.45  37.00-150.00   98
 42  \w   -110.00 -61.00   1.00    3.00    --  -40.45-155.00 148.00   49
;
_diffrn_measurement_device 'kappa diffractometer'
_diffrn_measurement_device_type 'SuperNova, Dual, Cu at zero, Atlas'
_diffrn_measurement_method '\w scans'
_diffrn_orient_matrix_type 'CrysAlisPro convention (1999,Acta A55,543-557)'
_diffrn_orient_matrix_UB_11 -0.0850853000
_diffrn_orient_matrix_UB_12 -0.0157221000
_diffrn_orient_matrix_UB_13 -0.0334424000
_diffrn_orient_matrix_UB_21 0.0179023000
_diffrn_orient_matrix_UB_22 0.0130888000
_diffrn_orient_matrix_UB_23 -0.1508174000
_diffrn_orient_matrix_UB_31 0.0108382000
_diffrn_orient_matrix_UB_32 -0.1472813000
_diffrn_orient_matrix_UB_33 -0.0098907000
_diffrn_radiation_monochromator mirror
_diffrn_radiation_probe x-ray
_diffrn_radiation_type CuK\a
_diffrn_radiation_wavelength 1.54184
_diffrn_reflns_av_R_equivalents 0.0422
_diffrn_reflns_av_unetI/netI 0.0287
_diffrn_reflns_Laue_measured_fraction_full 0.996
_diffrn_reflns_Laue_measured_fraction_max 0.996
_diffrn_reflns_limit_h_max 21
_diffrn_reflns_limit_h_min -19
_diffrn_reflns_limit_k_max 10
_diffrn_reflns_limit_k_min -12
_diffrn_reflns_limit_l_max 11
_diffrn_reflns_limit_l_min -11
_diffrn_reflns_number 16856
_diffrn_reflns_point_group_measured_fraction_full 0.995
_diffrn_reflns_point_group_measured_fraction_max 0.995
_diffrn_reflns_theta_full 66.500
_diffrn_reflns_theta_max 67.486
_diffrn_reflns_theta_min 4.443
_diffrn_source 'micro-focus sealed X-ray tube'
_diffrn_source_current 0.80
_diffrn_source_power 0.040
_diffrn_source_target Cu
_diffrn_source_type 'SuperNova (Cu) X-ray Source'
_diffrn_source_voltage 50
_exptl_absorpt_coefficient_mu 0.812
_exptl_absorpt_correction_T_max 1.00000
_exptl_absorpt_correction_T_min 0.74746
_exptl_absorpt_correction_type multi-scan
_exptl_absorpt_process_details
;
CrysAlisPro 1.171.38.46 (Rigaku Oxford Diffraction, 2015)
Empirical absorption correction using spherical harmonics,
 implemented in SCALE3 ABSPACK scaling algorithm.
;
_exptl_crystal_colour colourless
_exptl_crystal_colour_primary colourless
_exptl_crystal_density_diffrn 1.324
_exptl_crystal_density_method 'not measured'
_exptl_crystal_description needle
_exptl_crystal_F_000 780
_exptl_crystal_size_max 0.4
_exptl_crystal_size_mid 0.06
_exptl_crystal_size_min 0.05
_refine_diff_density_max 0.115
_refine_diff_density_min -0.173
_refine_diff_density_rms 0.030
_refine_ls_abs_structure_details
;
 Flack x determined using 1210 quotients [(I+)-(I-)]/[(I+)+(I-)]
 (Parsons, Flack and Wagner, Acta Cryst. B69 (2013) 249-259).
;
_refine_ls_abs_structure_Flack 0.08(10)
_refine_ls_extinction_method none
_refine_ls_goodness_of_fit_ref 1.027
_refine_ls_hydrogen_treatment mixed
_refine_ls_matrix_type full
_refine_ls_number_parameters 289
_refine_ls_number_reflns 3259
_refine_ls_number_restraints 55
_refine_ls_restrained_S_all 1.028
_refine_ls_R_factor_all 0.0342
_refine_ls_R_factor_gt 0.0312
_refine_ls_shift/su_max 0.000
_refine_ls_shift/su_mean 0.000
_refine_ls_structure_factor_coef Fsqd
_refine_ls_weighting_details 'w=1/[\s^2^(Fo^2^)+(0.0340P)^2^+0.2270P] where P=(Fo^2^+2Fc^2^)/3'
_refine_ls_weighting_scheme calc
_refine_ls_wR_factor_gt 0.0715
_refine_ls_wR_factor_ref 0.0729
_reflns_Friedel_coverage 0.733
_reflns_Friedel_fraction_full 0.994
_reflns_Friedel_fraction_max 0.994
_reflns_number_gt 3057
_reflns_number_total 3259
_reflns_threshold_expression 'I > 2\s(I)'
_cod_data_source_file c7ce01875d2.cif
_cod_data_source_block cpd8_madiha38cult
_cod_depositor_comments 'Adding full bibliography for 7229939--7229946.cif.'
_cod_original_cell_volume 1812.89(12)
_cod_database_code 7229945
_shelx_shelxl_version_number 2014/7
_shelx_space_group_comment
;
The symmetry employed for this shelxl refinement is uniquely defined
by the following loop, which should always be used as a source of
symmetry information in preference to the above space-group names.
They are only intended as comments.
;
_reflns_odcompleteness_completeness 99.95
_reflns_odcompleteness_iscentric 1
_reflns_odcompleteness_theta 68.13
_olex2_refinement_description
;
1. Fixed Uiso
 At 1.2 times of:
  All C(H) groups, All C(H,H) groups
 At 1.5 times of:
  All C(H,H,H) groups, All O(H) groups
2. Restrained distances
 C22-C21 \\sim C23-C22 \\sim C24-C23 \\sim C24-C25 \\sim C25-C26 \\sim C26-C27
 with sigma of 0.02
 C21-C23 \\sim C25-C27
 with sigma of 0.02
 C22-C24 \\sim C23-C25
 with sigma of 0.02
 C23-C25 \\sim C24-C26
 with sigma of 0.02
3. Rigid body (RIGU) restrains
 O22, O23, C26, C27
 with sigma for 1-2 distances of 0.003 and sigma for 1-3 distances of 0.001
 O20, O21, C21, C22
 with sigma for 1-2 distances of 0.003 and sigma for 1-3 distances of 0.001
4. Others
 Fixed Sof: O20(0.5) O21(0.5) H21(0.5) O22(0.5) H22(0.5) O23(0.5) C21(0.5)
 C22(0.5) H22A(0.5) H22B(0.5) C23(0.5) H23A(0.5) H23B(0.5) C24(0.5) H24A(0.5)
 H24B(0.5) C25(0.5) H25A(0.5) H25B(0.5) C26(0.5) H26A(0.5) H26B(0.5) C27(0.5)
5.a Ternary CH refined with riding coordinates:
 C2(H2), C6(H6), C9(H9), C11(H11A), C12(H12)
5.b Secondary CH2 refined with riding coordinates:
 C4(H4A,H4B), C5(H5A,H5B), C7(H7A,H7B), C8(H8A,H8B), C22(H22A,H22B), C23(H23A,
 H23B), C24(H24A,H24B), C25(H25A,H25B), C26(H26A,H26B)
5.c Idealised Me refined as rotating group:
 C13(H13A,H13B,H13C), C14(H14A,H14B,H14C), C15(H15A,H15B,H15C)
5.d Idealised tetrahedral OH refined as rotating group:
 O21(H21), O22(H22)
;
_olex2_date_sample_data_collection 2017-07-11
_olex2_submission_special_instructions 'No special instructions were received'
_oxdiff_exptl_absorpt_empirical_details
;
Empirical correction (ABSPACK) includes:
- Absorption correction using spherical harmonics
- Frame scaling
;
_oxdiff_exptl_absorpt_empirical_full_max 1.449
_oxdiff_exptl_absorpt_empirical_full_min 0.679

loop_
_space_group_symop_operation_xyz
'x, y, z'
'-x, -y, z'
'x+1/2, -y+1/2, -z'
'-x+1/2, y+1/2, -z'

loop_
_atom_site_label
_atom_site_type_symbol
_atom_site_fract_x
_atom_site_fract_y
_atom_site_fract_z
_atom_site_U_iso_or_equiv
_atom_site_adp_type
_atom_site_occupancy
_atom_site_site_symmetry_order
_atom_site_calc_flag
_atom_site_refinement_flags_posn
_atom_site_refinement_flags_adp
_atom_site_refinement_flags_occupancy
_atom_site_disorder_assembly
_atom_site_disorder_group
O1 O 0.73477(8) 0.19475(15) 0.18857(15) 0.0284(3) Uani 1 1 d . . . . .
O2 O 0.70598(9) 0.06179(15) 0.17489(16) 0.0320(4) Uani 1 1 d . . . . .
O3 O 0.57863(9) 0.11629(16) 0.17804(17) 0.0348(4) Uani 1 1 d . . . . .
O10 O 0.66270(10) 0.13283(16) 0.60857(15) 0.0370(4) Uani 1 1 d . . . . .
N11 N 0.61270(11) 0.15360(19) 0.4016(2) 0.0300(4) Uani 1 1 d . . . . .
H11 H 0.5802(19) 0.095(3) 0.423(3) 0.056(10) Uiso 1 1 d . . . . .
C1 C 0.67425(12) 0.2846(2) 0.2242(2) 0.0249(4) Uani 1 1 d . . . . .
C2 C 0.60307(13) 0.2121(2) 0.2693(2) 0.0291(5) Uani 1 1 d . . . . .
H2 H 0.5611 0.2769 0.2769 0.035 Uiso 1 1 calc R . . . .
C3 C 0.63898(15) 0.0655(2) 0.0961(2) 0.0348(5) Uani 1 1 d . . . . .
C4 C 0.64911(18) 0.1474(3) -0.0307(2) 0.0421(6) Uani 1 1 d . . . . .
H4A H 0.7036 0.1472 -0.0558 0.051 Uiso 1 1 calc R . . . .
H4B H 0.6205 0.1065 -0.1050 0.051 Uiso 1 1 calc R . . . .
C5 C 0.62263(17) 0.2874(3) -0.0167(3) 0.0432(6) Uani 1 1 d . . . . .
H5A H 0.5668 0.2872 -0.0032 0.052 Uiso 1 1 calc R . . . .
H5B H 0.6329 0.3324 -0.1026 0.052 Uiso 1 1 calc R . . . .
C6 C 0.61113(15) 0.4879(2) 0.1295(3) 0.0406(6) Uani 1 1 d . . . . .
H6 H 0.5587 0.4586 0.1540 0.049 Uiso 1 1 calc R . . . .
C7 C 0.64336(14) 0.5628(2) 0.2494(3) 0.0361(6) Uani 1 1 d . . . . .
H7A H 0.6926 0.6018 0.2233 0.043 Uiso 1 1 calc R . . . .
H7B H 0.6081 0.6339 0.2726 0.043 Uiso 1 1 calc R . . . .
C8 C 0.65525(12) 0.4786(2) 0.3725(2) 0.0305(5) Uani 1 1 d . . . . .
H8A H 0.6055 0.4460 0.4046 0.037 Uiso 1 1 calc R . . . .
H8B H 0.6783 0.5306 0.4454 0.037 Uiso 1 1 calc R . . . .
C9 C 0.72660(12) 0.2780(2) 0.4599(2) 0.0247(4) Uani 1 1 d . . . . .
H9 H 0.7711 0.2245 0.4316 0.030 Uiso 1 1 calc R . . . .
C10 C 0.66414(13) 0.1839(2) 0.4954(2) 0.0274(5) Uani 1 1 d . . . . .
C11 C 0.65901(14) 0.3666(2) 0.0977(2) 0.0331(5) Uani 1 1 d . . . . .
H11A H 0.7095 0.3974 0.0643 0.040 Uiso 1 1 calc R . . . .
C12 C 0.70722(11) 0.3647(2) 0.3392(2) 0.0242(4) Uani 1 1 d . . . . .
H12 H 0.7563 0.4018 0.3062 0.029 Uiso 1 1 calc R . . . .
C13 C 0.61955(17) -0.0747(3) 0.0699(3) 0.0443(6) Uani 1 1 d . . . . .
H13A H 0.6549 -0.1102 0.0032 0.066 Uiso 1 1 calc GR . . . .
H13B H 0.5674 -0.0808 0.0357 0.066 Uiso 1 1 calc GR . . . .
H13C H 0.6238 -0.1237 0.1537 0.066 Uiso 1 1 calc GR . . . .
C14 C 0.60437(19) 0.5771(3) 0.0086(3) 0.0586(9) Uani 1 1 d . . . . .
H14A H 0.6550 0.6079 -0.0172 0.088 Uiso 1 1 calc GR . . . .
H14B H 0.5721 0.6509 0.0317 0.088 Uiso 1 1 calc GR . . . .
H14C H 0.5816 0.5298 -0.0667 0.088 Uiso 1 1 calc GR . . . .
C15 C 0.75242(13) 0.3527(2) 0.5846(2) 0.0318(5) Uani 1 1 d . . . . .
H15A H 0.7092 0.4004 0.6221 0.048 Uiso 1 1 calc GR . . . .
H15B H 0.7927 0.4135 0.5596 0.048 Uiso 1 1 calc GR . . . .
H15C H 0.7719 0.2921 0.6519 0.048 Uiso 1 1 calc GR . . . .
O20 O 0.5502(11) 0.8646(14) 0.4944(14) 0.0318(19) Uani 0.5 1 d . U P A -1
O21 O 0.5880(12) 0.9350(19) 0.6963(16) 0.0250(19) Uani 0.5 1 d . U P A -1
H21 H 0.5999 1.0008 0.6517 0.037 Uiso 0.5 1 calc GR . P A -1
O22 O 0.4025(12) 0.0653(18) 0.7141(16) 0.024(2) Uani 0.5 1 d . U P A -1
H22 H 0.3816 0.0029 0.6749 0.035 Uiso 0.5 1 calc GR . P A -1
O23 O 0.4441(12) 0.1147(15) 0.5088(14) 0.035(2) Uani 0.5 1 d . U P A -1
C21 C 0.5563(13) 0.8470(14) 0.614(2) 0.028(3) Uani 0.5 1 d D U P A -1
C22 C 0.5523(3) 0.7187(5) 0.6887(5) 0.0266(11) Uani 0.5 1 d D U P A -1
H22A H 0.5284 0.7326 0.7776 0.032 Uiso 0.5 1 calc R . P A -1
H22B H 0.6046 0.6866 0.7041 0.032 Uiso 0.5 1 calc R . P A -1
C23 C 0.5072(6) 0.6163(10) 0.6122(15) 0.026(2) Uani 0.5 1 d D . P A -1
H23A H 0.4526 0.6393 0.6133 0.031 Uiso 0.5 1 calc R . P A -1
H23B H 0.5242 0.6145 0.5174 0.031 Uiso 0.5 1 calc R . P A -1
C24 C 0.5176(2) 0.4836(5) 0.6736(4) 0.0238(11) Uani 0.5 1 d D . P A -1
H24A H 0.5051 0.4890 0.7704 0.029 Uiso 0.5 1 calc R . P A -1
H24B H 0.5719 0.4596 0.6663 0.029 Uiso 0.5 1 calc R . P A -1
C25 C 0.4703(6) 0.3759(9) 0.6117(14) 0.021(2) Uani 0.5 1 d D . P A -1
H25A H 0.4849 0.3644 0.5164 0.025 Uiso 0.5 1 calc R . P A -1
H25B H 0.4158 0.3997 0.6148 0.025 Uiso 0.5 1 calc R . P A -1
C26 C 0.4825(3) 0.2490(5) 0.6877(5) 0.0232(10) Uani 0.5 1 d D U P A -1
H26A H 0.4675 0.2606 0.7828 0.028 Uiso 0.5 1 calc R . P A -1
H26B H 0.5371 0.2259 0.6854 0.028 Uiso 0.5 1 calc R . P A -1
C27 C 0.4357(12) 0.1391(13) 0.6258(16) 0.019(2) Uani 0.5 1 d D U P A -1

loop_
_atom_site_aniso_label
_atom_site_aniso_U_11
_atom_site_aniso_U_22
_atom_site_aniso_U_33
_atom_site_aniso_U_23
_atom_site_aniso_U_13
_atom_site_aniso_U_12
O1 0.0313(8) 0.0202(8) 0.0336(8) -0.0003(7) 0.0016(6) 0.0018(6)
O2 0.0438(8) 0.0181(8) 0.0339(8) -0.0021(6) -0.0023(7) 0.0034(7)
O3 0.0381(8) 0.0228(8) 0.0434(9) -0.0058(7) -0.0057(7) -0.0051(7)
O10 0.0553(10) 0.0261(9) 0.0297(8) -0.0021(7) 0.0085(7) -0.0162(8)
N11 0.0320(10) 0.0212(10) 0.0368(10) -0.0037(8) 0.0060(8) -0.0094(8)
C1 0.0260(10) 0.0175(10) 0.0312(10) -0.0005(9) -0.0017(8) 0.0010(9)
C2 0.0288(11) 0.0192(11) 0.0393(12) -0.0046(9) -0.0026(9) -0.0020(9)
C3 0.0457(13) 0.0240(12) 0.0347(12) -0.0044(10) -0.0065(10) 0.0009(10)
C4 0.0650(17) 0.0312(14) 0.0302(12) 0.0005(10) -0.0104(11) -0.0038(13)
C5 0.0593(16) 0.0280(13) 0.0424(14) 0.0055(11) -0.0221(12) -0.0069(12)
C6 0.0364(12) 0.0208(12) 0.0647(17) 0.0059(12) -0.0225(12) -0.0032(10)
C7 0.0329(12) 0.0177(11) 0.0578(16) 0.0012(11) -0.0112(11) 0.0009(9)
C8 0.0271(10) 0.0184(11) 0.0459(13) -0.0034(10) -0.0017(10) -0.0007(8)
C9 0.0254(10) 0.0191(11) 0.0297(11) 0.0020(9) 0.0024(8) -0.0007(8)
C10 0.0347(11) 0.0180(10) 0.0296(11) -0.0061(9) 0.0058(9) -0.0024(8)
C11 0.0394(12) 0.0228(12) 0.0370(12) 0.0057(11) -0.0129(10) -0.0045(10)
C12 0.0228(9) 0.0177(10) 0.0322(10) 0.0004(9) -0.0016(8) -0.0010(8)
C13 0.0670(17) 0.0246(13) 0.0413(14) -0.0058(11) -0.0060(13) -0.0016(12)
C14 0.0727(19) 0.0253(14) 0.078(2) 0.0114(14) -0.0494(18) -0.0067(13)
C15 0.0366(12) 0.0260(12) 0.0329(11) 0.0037(10) -0.0038(10) -0.0075(10)
O20 0.041(4) 0.028(4) 0.026(3) 0.003(3) -0.008(2) -0.010(3)
O21 0.031(5) 0.022(3) 0.022(4) 0.006(2) -0.005(3) -0.005(2)
O22 0.030(4) 0.020(3) 0.021(3) 0.003(2) 0.010(2) -0.010(3)
O23 0.049(4) 0.036(5) 0.019(3) -0.001(2) 0.012(2) -0.024(3)
C21 0.020(4) 0.030(5) 0.034(4) -0.005(3) -0.009(3) -0.010(3)
C22 0.032(3) 0.023(2) 0.025(2) 0.0009(17) -0.001(2) -0.004(2)
C23 0.028(6) 0.019(3) 0.030(3) -0.005(2) 0.001(4) -0.005(3)
C24 0.030(3) 0.020(3) 0.0220(17) 0.0002(18) -0.0010(16) -0.003(2)
C25 0.024(5) 0.016(3) 0.022(3) -0.004(2) -0.003(4) -0.005(3)
C26 0.030(3) 0.020(2) 0.020(2) 0.0025(17) 0.000(2) -0.0049(19)
C27 0.023(5) 0.019(4) 0.016(3) 0.002(3) 0.002(3) -0.013(3)

loop_
_atom_type_symbol
_atom_type_description
_atom_type_scat_dispersion_real
_atom_type_scat_dispersion_imag
_atom_type_scat_source
C C 0.0181 0.0091 'International Tables Vol C Tables 4.2.6.8 and 6.1.1.4'
H H 0.0000 0.0000 'International Tables Vol C Tables 4.2.6.8 and 6.1.1.4'
N N 0.0311 0.0180 'International Tables Vol C Tables 4.2.6.8 and 6.1.1.4'
O O 0.0492 0.0322 'International Tables Vol C Tables 4.2.6.8 and 6.1.1.4'

loop_
_geom_angle_atom_site_label_1
_geom_angle_atom_site_label_2
_geom_angle_atom_site_label_3
_geom_angle
C1 O1 O2 111.62(14)
C3 O2 O1 108.14(16)
C2 O3 C3 113.40(17)
C10 N11 C2 127.65(19)
O1 C1 C2 110.85(17)
O1 C1 C11 106.27(18)
O1 C1 C12 104.59(16)
C2 C1 C11 111.63(18)
C2 C1 C12 110.97(18)
C12 C1 C11 112.20(17)
O3 C2 N11 108.90(18)
O3 C2 C1 113.95(18)
N11 C2 C1 111.98(18)
O2 C3 O3 108.05(18)
O2 C3 C4 112.0(2)
O2 C3 C13 104.9(2)
O3 C3 C4 110.5(2)
O3 C3 C13 106.4(2)
C13 C3 C4 114.6(2)
C5 C4 C3 114.5(2)
C4 C5 C11 116.4(2)
C7 C6 C11 111.71(19)
C14 C6 C7 109.7(2)
C14 C6 C11 111.9(2)
C8 C7 C6 112.87(19)
C7 C8 C12 110.51(19)
C10 C9 C12 113.47(18)
C10 C9 C15 110.63(18)
C15 C9 C12 113.82(17)
O10 C10 N11 121.2(2)
O10 C10 C9 120.0(2)
N11 C10 C9 118.7(2)
C1 C11 C6 112.0(2)
C5 C11 C1 112.42(19)
C5 C11 C6 111.0(2)
C1 C12 C8 110.79(17)
C1 C12 C9 110.62(17)
C8 C12 C9 114.42(18)
O20 C21 O21 122.1(13)
O20 C21 C22 127.3(13)
O21 C21 C22 108.4(14)
C21 C22 C23 112.8(9)
C24 C23 C22 111.5(9)
C23 C24 C25 115.8(5)
C24 C25 C26 110.7(8)
C25 C26 C27 111.3(9)
O22 C27 C26 113.8(12)
O23 C27 O22 125.9(13)
O23 C27 C26 118.6(12)

loop_
_geom_bond_atom_site_label_1
_geom_bond_atom_site_label_2
_geom_bond_distance
O1 O2 1.474(2)
O1 C1 1.457(3)
O2 C3 1.416(3)
O3 C2 1.412(3)
O3 C3 1.438(3)
O10 C10 1.245(3)
N11 C2 1.459(3)
N11 C10 1.337(3)
C1 C2 1.527(3)
C1 C11 1.543(3)
C1 C12 1.528(3)
C3 C4 1.531(3)
C3 C13 1.515(3)
C4 C5 1.530(4)
C5 C11 1.542(3)
C6 C7 1.532(3)
C6 C11 1.545(4)
C6 C14 1.522(4)
C7 C8 1.519(3)
C8 C12 1.529(3)
C9 C10 1.511(3)
C9 C12 1.538(3)
C9 C15 1.531(3)
O20 C21 1.213(19)
O21 C21 1.344(16)
O22 C27 1.303(15)
O23 C27 1.200(17)
C21 C22 1.523(14)
C22 C23 1.528(11)
C23 C24 1.515(12)
C24 C25 1.522(10)
C25 C26 1.531(12)
C26 C27 1.534(12)

loop_
_geom_hbond_atom_site_label_D
_geom_hbond_atom_site_label_H
_geom_hbond_atom_site_label_A
_geom_hbond_distance_DH
_geom_hbond_distance_HA
_geom_hbond_distance_DA
_geom_hbond_angle_DHA
_geom_hbond_site_symmetry_A
N11 H11 O20 0.86(3) 2.55(4) 3.320(14) 150(3) 1_545
N11 H11 O23 0.86(3) 2.38(4) 3.141(15) 149(3) 2_655
O21 H21 O10 0.84 1.81 2.586(17) 153.0 1_565
O22 H22 O10 0.84 1.74 2.575(17) 174.6 2_655

loop_
_geom_torsion_atom_site_label_1
_geom_torsion_atom_site_label_2
_geom_torsion_atom_site_label_3
_geom_torsion_atom_site_label_4
_geom_torsion
O1 O2 C3 O3 -74.8(2)
O1 O2 C3 C4 47.2(2)
O1 O2 C3 C13 172.06(18)
O1 C1 C2 O3 -51.9(2)
O1 C1 C2 N11 72.3(2)
O1 C1 C11 C5 68.6(2)
O1 C1 C11 C6 -165.57(18)
O1 C1 C12 C8 170.60(17)
O1 C1 C12 C9 -61.4(2)
O2 O1 C1 C2 13.4(2)
O2 O1 C1 C11 -108.07(17)
O2 O1 C1 C12 133.07(16)
O2 C3 C4 C5 -95.0(3)
O3 C3 C4 C5 25.6(3)
C1 O1 O2 C3 46.8(2)
C2 O3 C3 O2 35.2(3)
C2 O3 C3 C4 -87.7(2)
C2 O3 C3 C13 147.3(2)
C2 N11 C10 O10 174.6(2)
C2 N11 C10 C9 -7.9(3)
C2 C1 C11 C5 -52.3(3)
C2 C1 C11 C6 73.5(2)
C2 C1 C12 C8 -69.8(2)
C2 C1 C12 C9 58.2(2)
C3 O3 C2 N11 -99.7(2)
C3 O3 C2 C1 26.1(3)
C3 C4 C5 C11 56.4(3)
C4 C5 C11 C1 -35.8(3)
C4 C5 C11 C6 -162.2(2)
C6 C7 C8 C12 56.6(3)
C7 C6 C11 C1 49.5(3)
C7 C6 C11 C5 176.0(2)
C7 C8 C12 C1 -57.6(2)
C7 C8 C12 C9 176.52(18)
C10 N11 C2 O3 146.1(2)
C10 N11 C2 C1 19.2(3)
C10 C9 C12 C1 -46.4(2)
C10 C9 C12 C8 79.5(2)
C11 C1 C2 O3 66.4(2)
C11 C1 C2 N11 -169.44(18)
C11 C1 C12 C8 55.8(2)
C11 C1 C12 C9 -176.20(18)
C11 C6 C7 C8 -52.6(3)
C12 C1 C2 O3 -167.64(18)
C12 C1 C2 N11 -43.5(2)
C12 C1 C11 C5 -177.6(2)
C12 C1 C11 C6 -51.8(2)
C12 C9 C10 O10 -161.1(2)
C12 C9 C10 N11 21.3(3)
C13 C3 C4 C5 145.7(2)
C14 C6 C7 C8 -177.3(2)
C14 C6 C11 C1 173.0(2)
C14 C6 C11 C5 -60.4(3)
C15 C9 C10 O10 -31.7(3)
C15 C9 C10 N11 150.7(2)
C15 C9 C12 C1 -174.14(17)
C15 C9 C12 C8 -48.2(2)
O20 C21 C22 C23 -25(3)
O21 C21 C22 C23 172.0(14)
C21 C22 C23 C24 168.4(12)
C22 C23 C24 C25 175.5(9)
C23 C24 C25 C26 -176.7(9)
C24 C25 C26 C27 -179.5(10)
C25 C26 C27 O22 -137.4(15)
C25 C26 C27 O23 56(2)
